data_1565583
loop_
_publ_author_name
'Grishin, Ivan D.'
'Zimina, Anastasiya M.'
'Anufriev, Sergey A.'
'Knyazeva, Nadezhda A.'
'Piskunov, Alexander V.'
'Dolgushin, Fedor M.'
'Sivaev, Igor B.'

_publ_section_title
;
 Synthesis and Catalytic Properties of Novel Ruthenacarboranes Based on
 nido-[5-Me-7,8-C2B9H10]2&#x2212; and nido-[5,6-Me2-7,8-C2B9H9]2&#x2212;
 Dicarbollide Ligands
;
_journal_issue 11
_journal_name_full Catalysts
_journal_page_first 1409
_journal_paper_doi 10.3390/catal11111409
_journal_volume 11
_journal_year 2021
_chemical_formula_moiety 'C32 H41 B9 Cl P2 Ru'
_chemical_formula_sum 'C32 H41 B9 Cl P2 Ru'
_chemical_formula_weight 721.40
_space_group_crystal_system monoclinic
_space_group_IT_number 14
_space_group_name_Hall '-P 2ybc'
_space_group_name_H-M_alt 'P 1 21/c 1'
_atom_sites_solution_hydrogens mixed
_atom_sites_solution_primary direct
_audit_creation_method SHELXL-2018/3
_cell_angle_alpha 90
_cell_angle_beta 93.786(4)
_cell_angle_gamma 90
_cell_formula_units_Z 4
_cell_length_a 13.9369(18)
_cell_length_b 12.4716(16)
_cell_length_c 20.085(3)
_cell_measurement_reflns_used 9923
_cell_measurement_temperature 100(2)
_cell_measurement_theta_max 30.31
_cell_measurement_theta_min 2.19
_cell_volume 3483.5(8)
_computing_cell_refinement 'Bruker SAINT'
_computing_data_collection 'Bruker APEX2'
_computing_data_reduction 'Bruker SAINT'
_computing_molecular_graphics 'Bruker SHELXTL'
_computing_publication_material 'Bruker SHELXTL'
_computing_structure_refinement 'SHELXL-2018/3 (Sheldrick, 2018)'
_computing_structure_solution 'SHELXS-97 (Sheldrick 2008)'
_diffrn_ambient_temperature 100(2)
_diffrn_measured_fraction_theta_full 1.000
_diffrn_measured_fraction_theta_max 1.000
_diffrn_measurement_device_type 'Bruker APEX-II CCD'
_diffrn_measurement_method '\f and \w scans'
_diffrn_radiation_type MoK\a
_diffrn_radiation_wavelength 0.71073
_diffrn_reflns_av_R_equivalents 0.0659
_diffrn_reflns_av_unetI/netI 0.0432
_diffrn_reflns_Laue_measured_fraction_full 1.000
_diffrn_reflns_Laue_measured_fraction_max 1.000
_diffrn_reflns_limit_h_max 19
_diffrn_reflns_limit_h_min -19
_diffrn_reflns_limit_k_max 17
_diffrn_reflns_limit_k_min -17
_diffrn_reflns_limit_l_max 28
_diffrn_reflns_limit_l_min -28
_diffrn_reflns_number 70986
_diffrn_reflns_point_group_measured_fraction_full 1.000
_diffrn_reflns_point_group_measured_fraction_max 1.000
_diffrn_reflns_theta_full 25.242
_diffrn_reflns_theta_max 30.000
_diffrn_reflns_theta_min 2.032
_exptl_absorpt_coefficient_mu 0.642
_exptl_absorpt_correction_T_max 0.987
_exptl_absorpt_correction_T_min 0.913
_exptl_absorpt_correction_type multi-scan
_exptl_absorpt_process_details SADABS
_exptl_crystal_colour red
_exptl_crystal_density_diffrn 1.376
_exptl_crystal_description plate
_exptl_crystal_F_000 1476
_exptl_crystal_size_max 0.220
_exptl_crystal_size_mid 0.160
_exptl_crystal_size_min 0.020
_refine_diff_density_max 1.257
_refine_diff_density_min -1.175
_refine_diff_density_rms 0.105
_refine_ls_extinction_method none
_refine_ls_goodness_of_fit_ref 1.177
_refine_ls_hydrogen_treatment mixed
_refine_ls_matrix_type full
_refine_ls_number_parameters 440
_refine_ls_number_reflns 10170
_refine_ls_number_restraints 0
_refine_ls_restrained_S_all 1.177
_refine_ls_R_factor_all 0.0715
_refine_ls_R_factor_gt 0.0570
_refine_ls_shift/su_max 0.001
_refine_ls_shift/su_mean 0.000
_refine_ls_structure_factor_coef Fsqd
_refine_ls_weighting_details 'w=1/[\s^2^(Fo^2^)+(0.0132P)^2^+9.2716P] where P=(Fo^2^+2Fc^2^)/3'
_refine_ls_weighting_scheme calc
_refine_ls_wR_factor_gt 0.0943
_refine_ls_wR_factor_ref 0.0985
_reflns_Friedel_coverage 0.000
_reflns_number_gt 8543
_reflns_number_total 10170
_reflns_threshold_expression 'I > 2\s(I)'
_cod_data_source_file 7.cif
_cod_data_source_block sad
_cod_original_sg_symbol_H-M 'P 21/c'
_cod_database_code 1565583
_shelx_shelxl_version_number 2018/3
_shelx_space_group_comment
; 
The symmetry employed for this shelxl refinement is uniquely defined 
by the following loop, which should always be used as a source of 
symmetry information in preference to the above space-group names. 
They are only intended as comments. 
;
_shelx_estimated_absorpt_t_min 0.872
_shelx_estimated_absorpt_t_max 0.987

loop_
_space_group_symop_operation_xyz
'x, y, z'
'-x, y+1/2, -z+1/2'
'-x, -y, -z'
'x, -y-1/2, z-1/2'

loop_
_atom_site_label
_atom_site_type_symbol
_atom_site_fract_x
_atom_site_fract_y
_atom_site_fract_z
_atom_site_U_iso_or_equiv
_atom_site_adp_type
_atom_site_occupancy
_atom_site_site_symmetry_order
_atom_site_calc_flag
_atom_site_refinement_flags_posn
_atom_site_refinement_flags_adp
_atom_site_refinement_flags_occupancy
_atom_site_disorder_assembly
_atom_site_disorder_group
Ru3 Ru 0.32818(2) 0.50619(2) 0.16170(2) 0.01315(6) Uani 1 1 d . . . . .
Cl1 Cl 0.47037(5) 0.57175(6) 0.11702(4) 0.02037(15) Uani 1 1 d . . . . .
P1 P 0.30145(6) 0.39039(6) 0.06884(4) 0.01380(14) Uani 1 1 d . . . . .
P2 P 0.40196(6) 0.36919(6) 0.22179(4) 0.01527(15) Uani 1 1 d . . . . .
C1 C 0.2941(2) 0.6745(3) 0.19116(15) 0.0186(6) Uani 1 1 d . . . . .
H1 H 0.346(2) 0.709(3) 0.1776(15) 0.007(8) Uiso 1 1 d . . . . .
C2 C 0.2175(2) 0.6334(2) 0.13386(15) 0.0177(6) Uani 1 1 d . . . . .
H2 H 0.229(2) 0.653(3) 0.0878(17) 0.016(9) Uiso 1 1 d . . . . .
B4 B 0.3028(3) 0.5894(3) 0.25843(16) 0.0174(7) Uani 1 1 d . . . . .
H4 H 0.368(2) 0.597(3) 0.2897(16) 0.014(8) Uiso 1 1 d . . . . .
B5 B 0.2397(3) 0.7144(3) 0.25975(18) 0.0204(7) Uani 1 1 d . . . . .
H5 H 0.269(3) 0.776(3) 0.2908(18) 0.022(10) Uiso 1 1 d . . . . .
B6 B 0.1865(3) 0.7432(3) 0.17977(18) 0.0212(7) Uani 1 1 d . . . . .
H6 H 0.187(3) 0.821(3) 0.1547(18) 0.028(10) Uiso 1 1 d . . . . .
B7 B 0.1679(2) 0.5132(3) 0.15652(15) 0.0150(6) Uani 1 1 d . . . . .
H7 H 0.132(2) 0.464(3) 0.1191(16) 0.010(8) Uiso 1 1 d . . . . .
B8 B 0.2176(2) 0.4811(3) 0.23971(16) 0.0153(6) Uani 1 1 d . . . . .
B9 B 0.1874(3) 0.5965(3) 0.29105(16) 0.0184(7) Uani 1 1 d . . . . .
H9 H 0.177608 0.586094 0.345579 0.022 Uiso 0.04 1 calc R U P A 2
C13 C 0.1751(3) 0.5812(3) 0.36909(15) 0.0211(7) Uani 0.96 1 d . . P B 1
H13A H 0.183108 0.650482 0.391752 0.032 Uiso 0.96 1 calc R U P B 1
H13B H 0.223720 0.530801 0.387677 0.032 Uiso 0.96 1 calc R U P B 1
H13C H 0.110778 0.552818 0.375671 0.032 Uiso 0.96 1 calc R U P B 1
B10 B 0.1157(3) 0.6879(3) 0.24156(18) 0.0198(7) Uani 1 1 d . . . . .
H10 H 0.057552 0.735692 0.263577 0.024 Uiso 0.92 1 calc R U P C 1
C10' C 0.045(3) 0.743(3) 0.271(2) 0.024(8) Uiso 0.08 1 d . . P D 2
H10A H -0.017762 0.716539 0.253926 0.037 Uiso 0.08 1 calc R U P D 2
H10B H 0.052756 0.733846 0.319198 0.037 Uiso 0.08 1 calc R U P D 2
H10C H 0.050469 0.819765 0.259936 0.037 Uiso 0.08 1 calc R U P D 2
B11 B 0.1052(3) 0.6388(3) 0.15833(17) 0.0182(7) Uani 1 1 d . . . . .
H11 H 0.049(3) 0.650(3) 0.1205(18) 0.021(9) Uiso 1 1 d . . . . .
B12 B 0.1014(3) 0.5481(3) 0.22723(17) 0.0173(6) Uani 1 1 d . . . . .
H12 H 0.033849 0.505347 0.238903 0.021 Uiso 0.04 1 calc R U P E 2
C14 C 0.0004(2) 0.4920(3) 0.23976(15) 0.0198(6) Uani 0.96 1 d . . P F 1
H14A H -0.052193 0.535267 0.219090 0.030 Uiso 0.96 1 calc R U P F 1
H14B H -0.006813 0.486525 0.287843 0.030 Uiso 0.96 1 calc R U P F 1
H14C H -0.001355 0.420171 0.220000 0.030 Uiso 0.96 1 calc R U P F 1
C15 C 0.4074(2) 0.3474(3) 0.02548(15) 0.0188(6) Uani 1 1 d . . . . .
H15A H 0.385003 0.328914 -0.020911 0.023 Uiso 1 1 calc R U . . .
H15B H 0.450439 0.410195 0.023048 0.023 Uiso 1 1 calc R U . . .
C16 C 0.4679(2) 0.2541(3) 0.05330(15) 0.0213(6) Uani 1 1 d . . . . .
H16A H 0.517790 0.238254 0.021863 0.026 Uiso 1 1 calc R U . . .
H16B H 0.426000 0.190143 0.054831 0.026 Uiso 1 1 calc R U . . .
C17 C 0.5176(2) 0.2711(3) 0.12298(15) 0.0213(6) Uani 1 1 d . . . . .
H17A H 0.542693 0.345311 0.126004 0.026 Uiso 1 1 calc R U . . .
H17B H 0.573302 0.221810 0.128544 0.026 Uiso 1 1 calc R U . . .
C18 C 0.4519(2) 0.2523(3) 0.18053(15) 0.0204(6) Uani 1 1 d . . . . .
H18A H 0.488695 0.209699 0.215133 0.024 Uiso 1 1 calc R U . . .
H18B H 0.397357 0.207296 0.163165 0.024 Uiso 1 1 calc R U . . .
C19 C 0.2414(2) 0.4727(2) 0.00337(13) 0.0144(5) Uani 1 1 d . . . . .
C20 C 0.2934(2) 0.5568(2) -0.02355(15) 0.0183(6) Uani 1 1 d . . . . .
H20A H 0.359181 0.566993 -0.009602 0.022 Uiso 1 1 calc R U . . .
C21 C 0.2485(2) 0.6253(3) -0.07073(16) 0.0227(7) Uani 1 1 d . . . . .
H21A H 0.284089 0.681634 -0.089226 0.027 Uiso 1 1 calc R U . . .
C22 C 0.1522(2) 0.6117(3) -0.09085(16) 0.0231(7) Uani 1 1 d . . . . .
H22A H 0.121657 0.658846 -0.122791 0.028 Uiso 1 1 calc R U . . .
C23 C 0.1009(2) 0.5293(2) -0.06422(15) 0.0196(6) Uani 1 1 d . . . . .
H23A H 0.035004 0.519780 -0.078097 0.023 Uiso 1 1 calc R U . . .
C24 C 0.1446(2) 0.4602(2) -0.01744(14) 0.0163(6) Uani 1 1 d . . . . .
H24A H 0.108384 0.403945 0.000574 0.020 Uiso 1 1 calc R U . . .
C25 C 0.2268(2) 0.2703(2) 0.07022(14) 0.0151(5) Uani 1 1 d . . . . .
C26 C 0.2149(2) 0.2056(3) 0.01314(15) 0.0202(6) Uani 1 1 d . . . . .
H26A H 0.248261 0.222769 -0.025206 0.024 Uiso 1 1 calc R U . . .
C27 C 0.1555(3) 0.1176(3) 0.01209(17) 0.0260(7) Uani 1 1 d . . . . .
H27A H 0.147570 0.074920 -0.027058 0.031 Uiso 1 1 calc R U . . .
C28 C 0.1069(3) 0.0907(3) 0.06796(18) 0.0275(7) Uani 1 1 d . . . . .
H28A H 0.065952 0.029768 0.067176 0.033 Uiso 1 1 calc R U . . .
C29 C 0.1185(3) 0.1534(3) 0.12470(17) 0.0264(7) Uani 1 1 d . . . . .
H29A H 0.085578 0.135067 0.163035 0.032 Uiso 1 1 calc R U . . .
C30 C 0.1779(2) 0.2427(3) 0.12614(15) 0.0193(6) Uani 1 1 d . . . . .
H30A H 0.185190 0.285281 0.165368 0.023 Uiso 1 1 calc R U . . .
C31 C 0.4994(2) 0.4117(3) 0.28130(15) 0.0191(6) Uani 1 1 d . . . . .
C32 C 0.4887(3) 0.4072(3) 0.35011(16) 0.0277(8) Uani 1 1 d . . . . .
H32A H 0.430045 0.382339 0.366127 0.033 Uiso 1 1 calc R U . . .
C33 C 0.5632(3) 0.4389(3) 0.39502(18) 0.0334(8) Uani 1 1 d . . . . .
H33A H 0.555313 0.435477 0.441586 0.040 Uiso 1 1 calc R U . . .
C34 C 0.6486(3) 0.4753(3) 0.37259(18) 0.0289(8) Uani 1 1 d . . . . .
H34A H 0.699550 0.496541 0.403569 0.035 Uiso 1 1 calc R U . . .
C35 C 0.6599(2) 0.4809(3) 0.30478(18) 0.0262(7) Uani 1 1 d . . . . .
H35A H 0.718755 0.506183 0.289254 0.031 Uiso 1 1 calc R U . . .
C36 C 0.5859(2) 0.4497(3) 0.25927(17) 0.0217(6) Uani 1 1 d . . . . .
H36A H 0.594186 0.454307 0.212793 0.026 Uiso 1 1 calc R U . . .
C37 C 0.3130(2) 0.3102(2) 0.27206(14) 0.0151(5) Uani 1 1 d . . . . .
C38 C 0.2277(2) 0.3687(2) 0.27649(13) 0.0140(5) Uani 1 1 d . . . . .
C39 C 0.1567(2) 0.3220(3) 0.31370(15) 0.0183(6) Uani 1 1 d . . . . .
H39A H 0.098391 0.359675 0.318596 0.022 Uiso 1 1 calc R U . . .
C40 C 0.1697(2) 0.2223(3) 0.34344(15) 0.0208(6) Uani 1 1 d . . . . .
H40A H 0.119762 0.192144 0.367485 0.025 Uiso 1 1 calc R U . . .
C41 C 0.2548(2) 0.1661(3) 0.33842(15) 0.0207(6) Uani 1 1 d . . . . .
H41A H 0.263490 0.097796 0.358916 0.025 Uiso 1 1 calc R U . . .
C42 C 0.3270(2) 0.2106(3) 0.30320(15) 0.0195(6) Uani 1 1 d . . . . .
H42A H 0.386160 0.173593 0.300174 0.023 Uiso 1 1 calc R U . . .

loop_
_atom_site_aniso_label
_atom_site_aniso_U_11
_atom_site_aniso_U_22
_atom_site_aniso_U_33
_atom_site_aniso_U_23
_atom_site_aniso_U_13
_atom_site_aniso_U_12
Ru3 0.01634(10) 0.01315(10) 0.00987(9) 0.00147(9) 0.00021(7) -0.00336(9)
Cl1 0.0191(3) 0.0241(4) 0.0179(3) 0.0031(3) 0.0015(3) -0.0067(3)
P1 0.0156(3) 0.0164(4) 0.0094(3) 0.0013(3) 0.0010(3) -0.0021(3)
P2 0.0164(4) 0.0186(4) 0.0106(3) 0.0013(3) 0.0001(3) -0.0007(3)
C1 0.0237(16) 0.0166(14) 0.0153(14) 0.0010(11) 0.0003(12) -0.0034(12)
C2 0.0238(15) 0.0160(14) 0.0131(13) 0.0003(11) -0.0012(11) -0.0028(12)
B4 0.0242(17) 0.0156(15) 0.0120(14) 0.0010(12) -0.0019(13) -0.0031(13)
B5 0.0273(19) 0.0187(17) 0.0154(15) -0.0041(13) 0.0023(14) -0.0030(14)
B6 0.0282(19) 0.0173(16) 0.0179(16) 0.0001(13) -0.0006(14) 0.0000(14)
B7 0.0166(14) 0.0160(15) 0.0124(13) -0.0004(12) 0.0005(11) -0.0021(12)
B8 0.0191(15) 0.0141(15) 0.0127(13) -0.0010(11) 0.0009(12) -0.0012(12)
B9 0.0272(18) 0.0169(16) 0.0113(14) -0.0003(12) 0.0022(13) 0.0011(14)
C13 0.0346(19) 0.0200(16) 0.0088(13) -0.0024(11) 0.0016(13) 0.0003(14)
B10 0.0278(19) 0.0145(16) 0.0174(16) -0.0022(13) 0.0031(14) 0.0021(14)
B11 0.0220(17) 0.0177(16) 0.0151(15) 0.0010(12) 0.0018(13) 0.0017(13)
B12 0.0227(17) 0.0168(15) 0.0126(14) 0.0010(12) 0.0019(13) 0.0027(13)
C14 0.0188(14) 0.0218(16) 0.0193(14) 0.0002(13) 0.0042(11) 0.0008(13)
C15 0.0190(15) 0.0245(16) 0.0132(13) -0.0003(11) 0.0035(11) -0.0007(12)
C16 0.0235(16) 0.0246(16) 0.0162(14) -0.0015(12) 0.0043(12) 0.0021(13)
C17 0.0176(15) 0.0276(17) 0.0188(15) 0.0022(13) 0.0031(12) 0.0018(13)
C18 0.0220(15) 0.0239(16) 0.0155(14) 0.0030(12) 0.0026(12) 0.0024(13)
C19 0.0179(13) 0.0165(14) 0.0087(11) -0.0006(10) 0.0001(10) -0.0010(11)
C20 0.0198(15) 0.0202(15) 0.0146(13) 0.0028(11) 0.0002(11) -0.0038(12)
C21 0.0274(17) 0.0236(16) 0.0171(14) 0.0058(12) 0.0026(13) -0.0040(13)
C22 0.0270(17) 0.0244(16) 0.0170(14) 0.0043(12) -0.0045(13) 0.0008(13)
C23 0.0200(14) 0.0211(15) 0.0170(14) -0.0024(11) -0.0032(11) 0.0013(12)
C24 0.0174(14) 0.0180(14) 0.0137(13) -0.0015(11) 0.0028(11) -0.0019(11)
C25 0.0157(13) 0.0163(14) 0.0132(13) -0.0008(11) -0.0009(11) -0.0018(11)
C26 0.0234(16) 0.0228(16) 0.0144(13) -0.0011(12) 0.0014(12) 0.0003(13)
C27 0.0320(18) 0.0246(17) 0.0214(16) -0.0089(13) 0.0008(14) -0.0054(14)
C28 0.0298(18) 0.0248(17) 0.0282(17) -0.0023(14) 0.0033(14) -0.0126(14)
C29 0.0335(19) 0.0262(17) 0.0203(16) -0.0014(13) 0.0073(14) -0.0128(15)
C30 0.0250(16) 0.0201(15) 0.0129(13) -0.0034(11) 0.0024(12) -0.0062(12)
C31 0.0194(14) 0.0208(15) 0.0165(14) 0.0027(12) -0.0038(12) 0.0012(12)
C32 0.0286(18) 0.038(2) 0.0155(15) 0.0008(14) -0.0026(13) -0.0078(15)
C33 0.039(2) 0.042(2) 0.0177(16) -0.0006(15) -0.0072(15) -0.0055(18)
C34 0.0278(17) 0.0259(18) 0.0311(18) -0.0003(14) -0.0129(15) -0.0022(14)
C35 0.0213(15) 0.0225(17) 0.0341(18) 0.0008(14) -0.0048(13) -0.0037(13)
C36 0.0209(15) 0.0215(15) 0.0223(15) 0.0026(12) -0.0010(12) -0.0011(12)
C37 0.0194(14) 0.0161(13) 0.0096(12) 0.0016(10) -0.0003(11) -0.0019(11)
C38 0.0190(14) 0.0145(13) 0.0083(12) 0.0012(10) -0.0003(10) -0.0015(11)
C39 0.0198(15) 0.0206(15) 0.0145(13) 0.0002(11) 0.0016(11) -0.0008(12)
C40 0.0255(16) 0.0228(15) 0.0140(13) 0.0047(12) 0.0014(12) -0.0039(13)
C41 0.0293(17) 0.0170(14) 0.0158(14) 0.0045(11) 0.0005(12) -0.0009(13)
C42 0.0224(15) 0.0210(15) 0.0150(13) 0.0018(11) -0.0003(12) 0.0015(12)

loop_
_atom_type_symbol
_atom_type_description
_atom_type_scat_dispersion_real
_atom_type_scat_dispersion_imag
_atom_type_scat_source
C C 0.0033 0.0016 'International Tables Vol C Tables 4.2.6.8 and 6.1.1.4'
H H 0.0000 0.0000 'International Tables Vol C Tables 4.2.6.8 and 6.1.1.4'
B B 0.0013 0.0007 'International Tables Vol C Tables 4.2.6.8 and 6.1.1.4'
P P 0.1023 0.0942 'International Tables Vol C Tables 4.2.6.8 and 6.1.1.4'
Cl Cl 0.1484 0.1585 'International Tables Vol C Tables 4.2.6.8 and 6.1.1.4'
Ru Ru -1.2594 0.8363 'International Tables Vol C Tables 4.2.6.8 and 6.1.1.4'

loop_
_geom_angle_atom_site_label_1
_geom_angle_atom_site_label_2
_geom_angle_atom_site_label_3
_geom_angle
_geom_angle_site_symmetry_1
_geom_angle_site_symmetry_3
_geom_angle_publ_flag
B7 Ru3 C1 75.31(12) . . ?
B7 Ru3 B4 78.95(12) . . ?
C1 Ru3 B4 44.92(12) . . ?
B7 Ru3 C2 45.18(12) . . ?
C1 Ru3 C2 41.72(11) . . ?
B4 Ru3 C2 75.29(12) . . ?
B7 Ru3 B8 47.20(12) . . ?
C1 Ru3 B8 77.48(12) . . ?
B4 Ru3 B8 47.28(12) . . ?
C2 Ru3 B8 77.64(12) . . ?
B7 Ru3 P2 117.78(9) . . ?
C1 Ru3 P2 130.84(8) . . ?
B4 Ru3 P2 88.85(9) . . ?
C2 Ru3 P2 158.20(8) . . ?
B8 Ru3 P2 80.61(9) . . ?
B7 Ru3 P1 83.25(9) . . ?
C1 Ru3 P1 138.95(8) . . ?
B4 Ru3 P1 159.25(9) . . ?
C2 Ru3 P1 99.44(8) . . ?
B8 Ru3 P1 112.17(8) . . ?
P2 Ru3 P1 90.11(3) . . ?
B7 Ru3 Cl1 145.79(9) . . ?
C1 Ru3 Cl1 88.51(9) . . ?
B4 Ru3 Cl1 110.48(9) . . ?
C2 Ru3 Cl1 103.77(8) . . ?
B8 Ru3 Cl1 157.18(8) . . ?
P2 Ru3 Cl1 95.68(3) . . ?
P1 Ru3 Cl1 90.24(3) . . ?
C25 P1 C19 103.75(13) . . ?
C25 P1 C15 104.10(14) . . ?
C19 P1 C15 99.59(14) . . ?
C25 P1 Ru3 123.28(10) . . ?
C19 P1 Ru3 105.35(9) . . ?
C15 P1 Ru3 117.41(10) . . ?
C37 P2 C31 105.09(14) . . ?
C37 P2 C18 102.93(14) . . ?
C31 P2 C18 103.75(15) . . ?
C37 P2 Ru3 107.26(10) . . ?
C31 P2 Ru3 114.57(11) . . ?
C18 P2 Ru3 121.58(10) . . ?
C2 C1 B5 111.5(3) . . ?
C2 C1 B4 112.2(2) . . ?
B5 C1 B4 63.4(2) . . ?
C2 C1 B6 62.1(2) . . ?
B5 C1 B6 62.0(2) . . ?
B4 C1 B6 115.2(3) . . ?
C2 C1 Ru3 69.68(16) . . ?
B5 C1 Ru3 127.2(2) . . ?
B4 C1 Ru3 67.88(16) . . ?
B6 C1 Ru3 128.8(2) . . ?
C2 C1 H1 116(2) . . ?
B5 C1 H1 121(2) . . ?
B4 C1 H1 121(2) . . ?
B6 C1 H1 115(2) . . ?
Ru3 C1 H1 101(2) . . ?
C1 C2 B11 111.6(2) . . ?
C1 C2 B6 62.6(2) . . ?
B11 C2 B6 62.5(2) . . ?
C1 C2 B7 110.4(2) . . ?
B11 C2 B7 63.7(2) . . ?
B6 C2 B7 115.5(2) . . ?
C1 C2 Ru3 68.59(16) . . ?
B11 C2 Ru3 126.4(2) . . ?
B6 C2 Ru3 128.2(2) . . ?
B7 C2 Ru3 66.66(15) . . ?
C1 C2 H2 118(2) . . ?
B11 C2 H2 118(2) . . ?
B6 C2 H2 112(2) . . ?
B7 C2 H2 124(2) . . ?
Ru3 C2 H2 105(2) . . ?
C1 B4 B9 103.9(2) . . ?
C1 B4 B5 57.60(19) . . ?
B9 B4 B5 59.6(2) . . ?
C1 B4 B8 106.5(2) . . ?
B9 B4 B8 61.27(19) . . ?
B5 B4 B8 109.5(2) . . ?
C1 B4 Ru3 67.20(15) . . ?
B9 B4 Ru3 122.5(2) . . ?
B5 B4 Ru3 121.3(2) . . ?
B8 B4 Ru3 67.50(15) . . ?
C1 B4 H4 115.0(18) . . ?
B9 B4 H4 122.1(18) . . ?
B5 B4 H4 108.5(18) . . ?
B8 B4 H4 134.2(18) . . ?
Ru3 B4 H4 111.6(18) . . ?
C1 B5 B6 60.1(2) . . ?
C1 B5 B10 105.1(2) . . ?
B6 B5 B10 60.3(2) . . ?
C1 B5 B9 105.2(2) . . ?
B6 B5 B9 109.5(3) . . ?
B10 B5 B9 60.1(2) . . ?
C1 B5 B4 58.98(19) . . ?
B6 B5 B4 110.0(2) . . ?
B10 B5 B4 107.9(2) . . ?
B9 B5 B4 59.9(2) . . ?
C1 B5 H5 122(2) . . ?
B6 B5 H5 121(2) . . ?
B10 B5 H5 126(2) . . ?
B9 B5 H5 123(2) . . ?
B4 B5 H5 118(2) . . ?
C2 B6 C1 55.30(19) . . ?
C2 B6 B11 57.4(2) . . ?
C1 B6 B11 101.8(2) . . ?
C2 B6 B5 102.8(2) . . ?
C1 B6 B5 57.9(2) . . ?
B11 B6 B5 107.3(3) . . ?
C2 B6 B10 103.7(2) . . ?
C1 B6 B10 103.5(2) . . ?
B11 B6 B10 60.3(2) . . ?
B5 B6 B10 60.2(2) . . ?
C2 B6 H6 117(2) . . ?
C1 B6 H6 118(2) . . ?
B11 B6 H6 125(2) . . ?
B5 B6 H6 126(2) . . ?
B10 B6 H6 133(2) . . ?
C2 B7 B11 56.75(19) . . ?
C2 B7 B12 103.6(2) . . ?
B11 B7 B12 59.79(19) . . ?
C2 B7 B8 107.4(2) . . ?
B11 B7 B8 109.4(2) . . ?
B12 B7 B8 60.71(18) . . ?
C2 B7 Ru3 68.17(15) . . ?
B11 B7 Ru3 121.4(2) . . ?
B12 B7 Ru3 122.6(2) . . ?
B8 B7 Ru3 68.11(15) . . ?
C2 B7 H7 119.4(17) . . ?
B11 B7 H7 108.3(17) . . ?
B12 B7 H7 117.2(17) . . ?
B8 B7 H7 130.8(17) . . ?
Ru3 B7 H7 115.2(17) . . ?
C38 B8 B7 129.9(2) . . ?
C38 B8 B4 121.5(2) . . ?
B7 B8 B4 103.4(2) . . ?
C38 B8 B12 121.3(3) . . ?
B7 B8 B12 59.31(18) . . ?
B4 B8 B12 104.5(2) . . ?
C38 B8 B9 116.6(2) . . ?
B7 B8 B9 104.9(2) . . ?
B4 B8 B9 58.23(19) . . ?
B12 B8 B9 58.92(19) . . ?
C38 B8 Ru3 113.3(2) . . ?
B7 B8 Ru3 64.70(14) . . ?
B4 B8 Ru3 65.23(15) . . ?
B12 B8 Ru3 118.34(19) . . ?
B9 B8 Ru3 117.85(19) . . ?
C13 B9 B5 121.3(3) . . ?
C13 B9 B10 122.2(3) . . ?
B5 B9 B10 59.9(2) . . ?
C13 B9 B4 120.9(3) . . ?
B5 B9 B4 60.5(2) . . ?
B10 B9 B4 108.3(2) . . ?
C13 B9 B12 123.3(3) . . ?
B5 B9 B12 107.2(2) . . ?
B10 B9 B12 59.6(2) . . ?
B4 B9 B12 107.3(2) . . ?
C13 B9 B8 120.0(3) . . ?
B5 B9 B8 109.6(2) . . ?
B10 B9 B8 109.3(2) . . ?
B4 B9 B8 60.50(19) . . ?
B12 B9 B8 60.24(19) . . ?
B5 B9 H9 121.4 . . ?
B10 B9 H9 121.4 . . ?
B4 B9 H9 121.7 . . ?
B12 B9 H9 122.7 . . ?
B8 B9 H9 120.4 . . ?
B9 C13 H13A 109.5 . . ?
B9 C13 H13B 109.5 . . ?
H13A C13 H13B 109.5 . . ?
B9 C13 H13C 109.5 . . ?
H13A C13 H13C 109.5 . . ?
H13B C13 H13C 109.5 . . ?
C10' B10 B5 122.4(19) . . ?
C10' B10 B6 123.5(19) . . ?
B5 B10 B6 59.5(2) . . ?
C10' B10 B9 118.6(18) . . ?
B5 B10 B9 60.0(2) . . ?
B6 B10 B9 108.8(3) . . ?
C10' B10 B12 119.4(19) . . ?
B5 B10 B12 108.2(3) . . ?
B6 B10 B12 109.2(2) . . ?
B9 B10 B12 60.9(2) . . ?
C10' B10 B11 124.2(18) . . ?
B5 B10 B11 106.0(3) . . ?
B6 B10 B11 59.4(2) . . ?
B9 B10 B11 108.2(2) . . ?
B12 B10 B11 60.51(19) . . ?
B5 B10 H10 122.7 . . ?
B6 B10 H10 121.3 . . ?
B9 B10 H10 121.0 . . ?
B12 B10 H10 120.6 . . ?
B11 B10 H10 122.5 . . ?
B10 C10' H10A 109.5 . . ?
B10 C10' H10B 109.5 . . ?
H10A C10' H10B 109.5 . . ?
B10 C10' H10C 109.5 . . ?
H10A C10' H10C 109.5 . . ?
H10B C10' H10C 109.5 . . ?
C2 B11 B6 60.1(2) . . ?
C2 B11 B10 105.7(3) . . ?
B6 B11 B10 60.2(2) . . ?
C2 B11 B12 106.1(2) . . ?
B6 B11 B12 109.2(3) . . ?
B10 B11 B12 59.74(19) . . ?
C2 B11 B7 59.51(19) . . ?
B6 B11 B7 110.1(3) . . ?
B10 B11 B7 108.1(2) . . ?
B12 B11 B7 60.23(19) . . ?
C2 B11 H11 116.9(19) . . ?
B6 B11 H11 120(2) . . ?
B10 B11 H11 129.5(19) . . ?
B12 B11 H11 126(2) . . ?
B7 B11 H11 116(2) . . ?
C14 B12 B10 119.4(3) . . ?
C14 B12 B11 117.8(3) . . ?
B10 B12 B11 59.7(2) . . ?
C14 B12 B7 121.4(3) . . ?
B10 B12 B7 107.9(2) . . ?
B11 B12 B7 59.97(19) . . ?
C14 B12 B9 125.7(3) . . ?
B10 B12 B9 59.5(2) . . ?
B11 B12 B9 106.6(2) . . ?
B7 B12 B9 106.9(2) . . ?
C14 B12 B8 124.0(3) . . ?
B10 B12 B8 109.7(3) . . ?
B11 B12 B8 108.9(2) . . ?
B7 B12 B8 59.97(18) . . ?
B9 B12 B8 60.83(19) . . ?
B10 B12 H12 121.3 . . ?
B11 B12 H12 122.0 . . ?
B7 B12 H12 122.3 . . ?
B9 B12 H12 122.7 . . ?
B8 B12 H12 120.3 . . ?
B12 C14 H14A 109.5 . . ?
B12 C14 H14B 109.5 . . ?
H14A C14 H14B 109.5 . . ?
B12 C14 H14C 109.5 . . ?
H14A C14 H14C 109.5 . . ?
H14B C14 H14C 109.5 . . ?
C16 C15 P1 119.4(2) . . ?
C16 C15 H15A 107.5 . . ?
P1 C15 H15A 107.5 . . ?
C16 C15 H15B 107.5 . . ?
P1 C15 H15B 107.5 . . ?
H15A C15 H15B 107.0 . . ?
C15 C16 C17 115.8(3) . . ?
C15 C16 H16A 108.3 . . ?
C17 C16 H16A 108.3 . . ?
C15 C16 H16B 108.3 . . ?
C17 C16 H16B 108.3 . . ?
H16A C16 H16B 107.4 . . ?
C16 C17 C18 114.1(3) . . ?
C16 C17 H17A 108.7 . . ?
C18 C17 H17A 108.7 . . ?
C16 C17 H17B 108.7 . . ?
C18 C17 H17B 108.7 . . ?
H17A C17 H17B 107.6 . . ?
C17 C18 P2 118.7(2) . . ?
C17 C18 H18A 107.6 . . ?
P2 C18 H18A 107.6 . . ?
C17 C18 H18B 107.6 . . ?
P2 C18 H18B 107.6 . . ?
H18A C18 H18B 107.1 . . ?
C24 C19 C20 118.8(3) . . ?
C24 C19 P1 122.7(2) . . ?
C20 C19 P1 118.3(2) . . ?
C21 C20 C19 120.0(3) . . ?
C21 C20 H20A 120.0 . . ?
C19 C20 H20A 120.0 . . ?
C22 C21 C20 120.4(3) . . ?
C22 C21 H21A 119.8 . . ?
C20 C21 H21A 119.8 . . ?
C23 C22 C21 119.6(3) . . ?
C23 C22 H22A 120.2 . . ?
C21 C22 H22A 120.2 . . ?
C22 C23 C24 120.7(3) . . ?
C22 C23 H23A 119.6 . . ?
C24 C23 H23A 119.6 . . ?
C23 C24 C19 120.4(3) . . ?
C23 C24 H24A 119.8 . . ?
C19 C24 H24A 119.8 . . ?
C30 C25 C26 118.5(3) . . ?
C30 C25 P1 121.6(2) . . ?
C26 C25 P1 119.8(2) . . ?
C27 C26 C25 120.7(3) . . ?
C27 C26 H26A 119.6 . . ?
C25 C26 H26A 119.6 . . ?
C26 C27 C28 120.4(3) . . ?
C26 C27 H27A 119.8 . . ?
C28 C27 H27A 119.8 . . ?
C29 C28 C27 119.5(3) . . ?
C29 C28 H28A 120.2 . . ?
C27 C28 H28A 120.2 . . ?
C28 C29 C30 120.6(3) . . ?
C28 C29 H29A 119.7 . . ?
C30 C29 H29A 119.7 . . ?
C29 C30 C25 120.3(3) . . ?
C29 C30 H30A 119.9 . . ?
C25 C30 H30A 119.9 . . ?
C36 C31 C32 118.5(3) . . ?
C36 C31 P2 120.8(2) . . ?
C32 C31 P2 120.7(3) . . ?
C33 C32 C31 120.4(3) . . ?
C33 C32 H32A 119.8 . . ?
C31 C32 H32A 119.8 . . ?
C34 C33 C32 120.5(3) . . ?
C34 C33 H33A 119.8 . . ?
C32 C33 H33A 119.8 . . ?
C33 C34 C35 119.7(3) . . ?
C33 C34 H34A 120.1 . . ?
C35 C34 H34A 120.1 . . ?
C34 C35 C36 120.4(3) . . ?
C34 C35 H35A 119.8 . . ?
C36 C35 H35A 119.8 . . ?
C35 C36 C31 120.5(3) . . ?
C35 C36 H36A 119.8 . . ?
C31 C36 H36A 119.8 . . ?
C42 C37 C38 121.9(3) . . ?
C42 C37 P2 122.0(2) . . ?
C38 C37 P2 116.1(2) . . ?
C37 C38 C39 116.6(3) . . ?
C37 C38 B8 118.7(3) . . ?
C39 C38 B8 124.8(3) . . ?
C40 C39 C38 121.7(3) . . ?
C40 C39 H39A 119.2 . . ?
C38 C39 H39A 119.2 . . ?
C39 C40 C41 120.6(3) . . ?
C39 C40 H40A 119.7 . . ?
C41 C40 H40A 119.7 . . ?
C42 C41 C40 119.2(3) . . ?
C42 C41 H41A 120.4 . . ?
C40 C41 H41A 120.4 . . ?
C41 C42 C37 120.0(3) . . ?
C41 C42 H42A 120.0 . . ?
C37 C42 H42A 120.0 . . ?

loop_
_geom_bond_atom_site_label_1
_geom_bond_atom_site_label_2
_geom_bond_distance
_geom_bond_site_symmetry_2
_geom_bond_publ_flag
Ru3 B7 2.232(3) . ?
Ru3 C1 2.240(3) . ?
Ru3 B4 2.251(3) . ?
Ru3 C2 2.256(3) . ?
Ru3 B8 2.291(3) . ?
Ru3 P2 2.2954(8) . ?
Ru3 P1 2.3688(8) . ?
Ru3 Cl1 2.3740(8) . ?
P1 C25 1.824(3) . ?
P1 C19 1.827(3) . ?
P1 C15 1.843(3) . ?
P2 C37 1.807(3) . ?
P2 C31 1.827(3) . ?
P2 C18 1.837(3) . ?
C1 C2 1.601(4) . ?
C1 B5 1.691(5) . ?
C1 B4 1.716(5) . ?
C1 B6 1.729(5) . ?
C1 H1 0.90(3) . ?
C2 B11 1.673(5) . ?
C2 B6 1.722(5) . ?
C2 B7 1.724(5) . ?
C2 H2 0.98(3) . ?
B4 B9 1.779(5) . ?
B4 B5 1.791(5) . ?
B4 B8 1.821(5) . ?
B4 H4 1.07(3) . ?
B5 B6 1.761(5) . ?
B5 B10 1.774(5) . ?
B5 B9 1.775(5) . ?
B5 H5 1.05(4) . ?
B6 B11 1.761(5) . ?
B6 B10 1.775(5) . ?
B6 H6 1.09(4) . ?
B7 B11 1.794(5) . ?
B7 B12 1.799(5) . ?
B7 B8 1.811(5) . ?
B7 H7 1.07(3) . ?
B8 C38 1.587(4) . ?
B8 B12 1.825(5) . ?
B8 B9 1.835(5) . ?
B9 C13 1.600(4) . ?
B9 B10 1.777(5) . ?
B9 B12 1.800(5) . ?
B9 H9 1.1200 . ?
C13 H13A 0.9800 . ?
C13 H13B 0.9800 . ?
C13 H13C 0.9800 . ?
B10 C10' 1.36(4) . ?
B10 B12 1.777(5) . ?
B10 B11 1.777(5) . ?
B10 H10 1.1200 . ?
C10' H10A 0.9800 . ?
C10' H10B 0.9800 . ?
C10' H10C 0.9800 . ?
B11 B12 1.791(5) . ?
B11 H11 1.06(4) . ?
B12 C14 1.606(5) . ?
B12 H12 1.1200 . ?
C14 H14A 0.9800 . ?
C14 H14B 0.9800 . ?
C14 H14C 0.9800 . ?
C15 C16 1.521(4) . ?
C15 H15A 0.9900 . ?
C15 H15B 0.9900 . ?
C16 C17 1.535(4) . ?
C16 H16A 0.9900 . ?
C16 H16B 0.9900 . ?
C17 C18 1.539(4) . ?
C17 H17A 0.9900 . ?
C17 H17B 0.9900 . ?
C18 H18A 0.9900 . ?
C18 H18B 0.9900 . ?
C19 C24 1.394(4) . ?
C19 C20 1.402(4) . ?
C20 C21 1.393(4) . ?
C20 H20A 0.9500 . ?
C21 C22 1.386(5) . ?
C21 H21A 0.9500 . ?
C22 C23 1.379(5) . ?
C22 H22A 0.9500 . ?
C23 C24 1.386(4) . ?
C23 H23A 0.9500 . ?
C24 H24A 0.9500 . ?
C25 C30 1.396(4) . ?
C25 C26 1.403(4) . ?
C26 C27 1.374(5) . ?
C26 H26A 0.9500 . ?
C27 C28 1.390(5) . ?
C27 H27A 0.9500 . ?
C28 C29 1.382(5) . ?
C28 H28A 0.9500 . ?
C29 C30 1.387(4) . ?
C29 H29A 0.9500 . ?
C30 H30A 0.9500 . ?
C31 C36 1.394(4) . ?
C31 C32 1.401(4) . ?
C32 C33 1.388(5) . ?
C32 H32A 0.9500 . ?
C33 C34 1.377(5) . ?
C33 H33A 0.9500 . ?
C34 C35 1.383(5) . ?
C34 H34A 0.9500 . ?
C35 C36 1.388(4) . ?
C35 H35A 0.9500 . ?
C36 H36A 0.9500 . ?
C37 C42 1.398(4) . ?
C37 C38 1.402(4) . ?
C38 C39 1.405(4) . ?
C39 C40 1.386(4) . ?
C39 H39A 0.9500 . ?
C40 C41 1.388(5) . ?
C40 H40A 0.9500 . ?
C41 C42 1.384(4) . ?
C41 H41A 0.9500 . ?
C42 H42A 0.9500 . ?
